data_7053119
loop_
_publ_author_name
'Nath, Jayanta K.'
'Baruah, Jubaraj B.'

_publ_section_title
;
 Water assisted anion chains and anion dependent fluorescence emission in
 salts of N,N&#x2032;-bis(3-imidazol-1-ylpropyl)naphthalenediimide
;
_journal_issue 5
_journal_name_full 'New Journal of Chemistry'
_journal_page_first 1509
_journal_paper_doi 10.1039/c3nj00034f
_journal_volume 37
_journal_year 2013
_chemical_formula_sum 'C26 H24 Cl2 N6 O12'
_chemical_formula_weight 683.41
_chemical_name_systematic
;
?
;
_space_group_IT_number 14
_symmetry_cell_setting monoclinic
_symmetry_space_group_name_Hall '-P 2yn'
_symmetry_space_group_name_H-M 'P 1 21/n 1'
_atom_sites_solution_hydrogens geom
_atom_sites_solution_primary direct
_atom_sites_solution_secondary difmap
_audit_creation_method SHELXL-97
_cell_angle_alpha 90.00
_cell_angle_beta 101.922(2)
_cell_angle_gamma 90.00
_cell_formula_units_Z 4
_cell_length_a 9.5472(5)
_cell_length_b 24.1664(10)
_cell_length_c 12.7016(5)
_cell_measurement_temperature 298(2)
_cell_volume 2867.3(2)
_computing_cell_refinement 'Bruker SMART'
_computing_data_collection 'Bruker SMART'
_computing_data_reduction 'Bruker SAINT'
_computing_molecular_graphics 'Bruker SHELXTL'
_computing_publication_material 'Bruker SHELXTL'
_computing_structure_refinement 'SHELXL-97 (Sheldrick, 1997)'
_computing_structure_solution 'SHELXS-97 (Sheldrick, 1990)'
_diffrn_ambient_temperature 298(2)
_diffrn_measured_fraction_theta_full 0.987
_diffrn_measured_fraction_theta_max 0.987
_diffrn_measurement_device_type 'CCD area detector'
_diffrn_measurement_method 'phi and omega scans'
_diffrn_radiation_monochromator graphite
_diffrn_radiation_source 'fine-focus sealed tube'
_diffrn_radiation_type MoK\a
_diffrn_radiation_wavelength 0.71073
_diffrn_reflns_av_R_equivalents 0.0708
_diffrn_reflns_av_sigmaI/netI 0.0670
_diffrn_reflns_limit_h_max 11
_diffrn_reflns_limit_h_min -11
_diffrn_reflns_limit_k_max 27
_diffrn_reflns_limit_k_min -28
_diffrn_reflns_limit_l_max 14
_diffrn_reflns_limit_l_min -15
_diffrn_reflns_number 31480
_diffrn_reflns_theta_full 25.00
_diffrn_reflns_theta_max 25.00
_diffrn_reflns_theta_min 1.69
_exptl_absorpt_coefficient_mu 0.304
_exptl_absorpt_correction_type none
_exptl_crystal_colour brown
_exptl_crystal_density_diffrn 1.583
_exptl_crystal_density_method 'not measured'
_exptl_crystal_description neddle
_exptl_crystal_F_000 1408
_exptl_crystal_size_max 0.28
_exptl_crystal_size_mid 0.23
_exptl_crystal_size_min 0.17
_refine_diff_density_max 0.571
_refine_diff_density_min -0.396
_refine_diff_density_rms 0.060
_refine_ls_extinction_method none
_refine_ls_goodness_of_fit_ref 1.031
_refine_ls_hydrogen_treatment constr
_refine_ls_matrix_type full
_refine_ls_number_parameters 415
_refine_ls_number_reflns 4989
_refine_ls_number_restraints 0
_refine_ls_restrained_S_all 1.031
_refine_ls_R_factor_all 0.1470
_refine_ls_R_factor_gt 0.0733
_refine_ls_shift/su_max 0.000
_refine_ls_shift/su_mean 0.000
_refine_ls_structure_factor_coef Fsqd
_refine_ls_weighting_details 'calc w=1/[\s^2^(Fo^2^)+(0.0990P)^2^+3.0576P] where P=(Fo^2^+2Fc^2^)/3'
_refine_ls_weighting_scheme calc
_refine_ls_wR_factor_gt 0.1829
_refine_ls_wR_factor_ref 0.2229
_reflns_number_gt 2652
_reflns_number_total 4989
_reflns_threshold_expression >2sigma(I)
_cod_data_source_file c3nj00034f.txt
_cod_data_source_block new
_cod_depositor_comments
;
The following automatic conversions were performed:

'_symmetry_cell_setting' value 'Monoclinic' changed to 'monoclinic'
according to /home/saulius/struct/CIF-dictionaries/cif_core.dic
dictionary named 'cif_core.dic' version 2.4.2 from 2011-04-26.

Automatic conversion script
Id: cif_fix_values 1891 2012-01-12 08:04:46Z andrius 
;
_cod_original_sg_symbol_H-M 'P2(1)/n '
_cod_database_code 7053119

loop_
_symmetry_equiv_pos_as_xyz
'x, y, z'
'-x+1/2, y+1/2, -z+1/2'
'-x, -y, -z'
'x-1/2, -y-1/2, z-1/2'

loop_
_atom_site_label
_atom_site_type_symbol
_atom_site_fract_x
_atom_site_fract_y
_atom_site_fract_z
_atom_site_U_iso_or_equiv
_atom_site_adp_type
_atom_site_occupancy
_atom_site_symmetry_multiplicity
_atom_site_calc_flag
_atom_site_refinement_flags
C1 C 0.7370(7) 0.1030(3) 0.3804(5) 0.0755(18) Uani 1 1 d .
H1 H 0.7984 0.1282 0.3579 0.091 Uiso 1 1 calc R
C2 C 0.5507(8) 0.0550(4) 0.3868(6) 0.109(3) Uani 1 1 d .
H2 H 0.4584 0.0407 0.3702 0.131 Uiso 1 1 calc R
C3 C 0.6545(8) 0.0389(4) 0.4667(6) 0.114(3) Uani 1 1 d .
H3 H 0.6476 0.0112 0.5164 0.136 Uiso 1 1 calc R
C4 C 0.9094(6) 0.0658(2) 0.5403(4) 0.0618(15) Uani 1 1 d .
H4A H 0.9844 0.0573 0.5017 0.074 Uiso 1 1 calc R
H4B H 0.9059 0.0360 0.5910 0.074 Uiso 1 1 calc R
C5 C 0.9442(6) 0.1190(2) 0.6005(4) 0.0622(15) Uani 1 1 d .
H5A H 0.8640 0.1295 0.6323 0.075 Uiso 1 1 calc R
H5B H 0.9577 0.1478 0.5505 0.075 Uiso 1 1 calc R
C6 C 1.0772(6) 0.1147(2) 0.6882(4) 0.0613(15) Uani 1 1 d .
H6A H 1.1541 0.0988 0.6586 0.074 Uiso 1 1 calc R
H6B H 1.1065 0.1515 0.7144 0.074 Uiso 1 1 calc R
C7 C 0.9806(5) 0.1043(2) 0.8511(4) 0.0526(13) Uani 1 1 d .
C8 C 0.9578(5) 0.0706(2) 0.9436(4) 0.0483(12) Uani 1 1 d .
C9 C 0.8842(6) 0.0922(2) 1.0173(4) 0.0588(14) Uani 1 1 d .
H9 H 0.8499 0.1283 1.0099 0.071 Uiso 1 1 calc R
C10 C 0.8616(6) 0.0595(2) 1.1029(4) 0.0598(14) Uani 1 1 d .
H10 H 0.8103 0.0740 1.1513 0.072 Uiso 1 1 calc R
C11 C 0.9126(5) 0.0072(2) 1.1169(4) 0.0479(12) Uani 1 1 d .
C12 C 1.0109(5) 0.01625(19) 0.9556(4) 0.0444(12) Uani 1 1 d .
C13 C 1.1138(6) 0.0266(2) 0.7908(4) 0.0556(13) Uani 1 1 d .
C14 C 0.6707(8) 0.2618(3) 0.5529(7) 0.089(2) Uani 1 1 d .
H14 H 0.7571 0.2764 0.5897 0.106 Uiso 1 1 calc R
C15 C 0.5049(11) 0.2298(3) 0.4258(6) 0.095(2) Uani 1 1 d .
H15 H 0.4564 0.2179 0.3585 0.114 Uiso 1 1 calc R
C16 C 0.4561(8) 0.2281(2) 0.5151(5) 0.0759(18) Uani 1 1 d .
H16 H 0.3661 0.2158 0.5221 0.091 Uiso 1 1 calc R
C17 C 0.5528(7) 0.2536(2) 0.7095(5) 0.0759(18) Uani 1 1 d .
H17A H 0.4578 0.2664 0.7136 0.091 Uiso 1 1 calc R
H17B H 0.6207 0.2817 0.7420 0.091 Uiso 1 1 calc R
C18 C 0.5843(6) 0.2002(2) 0.7738(4) 0.0674(16) Uani 1 1 d .
H18A H 0.6764 0.1859 0.7655 0.081 Uiso 1 1 calc R
H18B H 0.5905 0.2082 0.8494 0.081 Uiso 1 1 calc R
C19 C 0.4720(6) 0.1566(2) 0.7389(4) 0.0626(15) Uani 1 1 d .
H19A H 0.3781 0.1735 0.7297 0.075 Uiso 1 1 calc R
H19B H 0.4820 0.1419 0.6698 0.075 Uiso 1 1 calc R
C20 C 0.4037(6) 0.1158(2) 0.8977(4) 0.0542(13) Uani 1 1 d .
C21 C 0.4126(5) 0.0693(2) 0.9745(4) 0.0462(12) Uani 1 1 d .
C22 C 0.4972(5) 0.02231(19) 0.9635(4) 0.0433(11) Uani 1 1 d .
C23 C 0.5756(5) 0.0196(2) 0.8817(4) 0.0503(13) Uani 1 1 d .
C24 C 0.5710(6) 0.0664(2) 0.8050(4) 0.0556(14) Uani 1 1 d .
C25 C 0.3376(5) 0.0709(2) 1.0555(4) 0.0525(13) Uani 1 1 d .
H25 H 0.2825 0.1019 1.0628 0.063 Uiso 1 1 calc R
C26 C 0.6573(6) -0.0268(2) 0.8726(4) 0.0538(13) Uani 1 1 d .
H26 H 0.7093 -0.0287 0.8183 0.065 Uiso 1 1 calc R
Cl1 Cl 0.60592(17) 0.21137(6) 0.14044(13) 0.0685(5) Uani 1 1 d .
Cl2 Cl 0.18217(17) 0.10883(6) 0.35782(14) 0.0706(5) Uani 1 1 d .
N1 N 0.6018(7) 0.0953(2) 0.3344(4) 0.0864(16) Uani 1 1 d .
H1A H 0.5547 0.1132 0.2799 0.104 Uiso 1 1 calc R
N2 N 0.7716(5) 0.06921(18) 0.4638(3) 0.0589(12) Uani 1 1 d .
N3 N 1.0536(4) 0.08007(17) 0.7794(3) 0.0530(11) Uani 1 1 d .
N4 N 0.6354(9) 0.2515(3) 0.4481(6) 0.115(2) Uani 1 1 d .
H4 H 0.6883 0.2579 0.4022 0.139 Uiso 1 1 calc R
N5 N 0.5609(5) 0.24743(18) 0.5953(4) 0.0604(12) Uani 1 1 d .
N6 N 0.4825(5) 0.11087(17) 0.8171(3) 0.0560(11) Uani 1 1 d .
O1 O 0.4850(5) 0.1919(3) 0.1759(4) 0.149(3) Uani 1 1 d .
O2 O 0.6564(9) 0.1671(3) 0.0962(7) 0.202(4) Uani 1 1 d .
O3 O 0.5657(10) 0.2497(3) 0.0624(6) 0.199(4) Uani 1 1 d .
O4 O 0.7019(6) 0.2326(3) 0.2298(5) 0.154(3) Uani 1 1 d .
O5 O 0.2648(5) 0.13311(19) 0.2887(4) 0.1048(16) Uani 1 1 d .
O6 O 0.1756(7) 0.05158(19) 0.3393(5) 0.126(2) Uani 1 1 d .
O7 O 0.0458(6) 0.1311(3) 0.3409(6) 0.159(3) Uani 1 1 d .
O8 O 0.2486(7) 0.1166(3) 0.4650(5) 0.167(3) Uani 1 1 d .
O9 O 1.1832(4) 0.01005(17) 0.7275(3) 0.0775(12) Uani 1 1 d .
O10 O 0.9376(4) 0.15172(16) 0.8373(3) 0.0704(11) Uani 1 1 d .
O11 O 0.6389(5) 0.06594(16) 0.7340(3) 0.0751(12) Uani 1 1 d .
O12 O 0.3299(4) 0.15644(15) 0.9022(3) 0.0652(10) Uani 1 1 d .

loop_
_atom_site_aniso_label
_atom_site_aniso_U_11
_atom_site_aniso_U_22
_atom_site_aniso_U_33
_atom_site_aniso_U_23
_atom_site_aniso_U_13
_atom_site_aniso_U_12
C1 0.077(5) 0.077(4) 0.068(4) 0.020(3) 0.002(4) -0.012(4)
C2 0.056(4) 0.178(8) 0.086(5) 0.054(5) -0.001(4) -0.026(5)
C3 0.064(5) 0.169(8) 0.100(6) 0.076(5) -0.003(4) -0.035(5)
C4 0.057(4) 0.065(4) 0.062(4) 0.009(3) 0.007(3) 0.002(3)
C5 0.073(4) 0.056(3) 0.055(3) 0.008(3) 0.009(3) -0.004(3)
C6 0.057(4) 0.068(4) 0.058(3) 0.015(3) 0.011(3) -0.009(3)
C7 0.044(3) 0.056(3) 0.056(3) 0.000(3) 0.004(3) -0.003(3)
C8 0.043(3) 0.051(3) 0.050(3) 0.001(2) 0.007(2) -0.003(2)
C9 0.061(4) 0.053(3) 0.063(4) -0.002(3) 0.012(3) 0.006(3)
C10 0.057(4) 0.069(4) 0.057(3) -0.001(3) 0.018(3) 0.007(3)
C11 0.045(3) 0.051(3) 0.048(3) 0.002(2) 0.009(2) -0.001(2)
C12 0.035(3) 0.053(3) 0.044(3) -0.003(2) 0.007(2) -0.001(2)
C13 0.046(3) 0.067(4) 0.053(3) -0.003(3) 0.009(3) -0.001(3)
C14 0.073(5) 0.092(5) 0.101(6) 0.024(4) 0.019(4) -0.015(4)
C15 0.140(8) 0.071(5) 0.071(5) 0.021(4) 0.013(5) -0.016(5)
C16 0.089(5) 0.061(4) 0.072(4) 0.006(3) 0.003(4) -0.013(3)
C17 0.089(5) 0.055(3) 0.083(5) -0.011(3) 0.017(4) -0.010(3)
C18 0.073(4) 0.072(4) 0.058(4) -0.002(3) 0.013(3) -0.015(3)
C19 0.073(4) 0.061(3) 0.055(3) 0.004(3) 0.016(3) -0.002(3)
C20 0.048(3) 0.061(4) 0.051(3) -0.002(3) 0.003(3) -0.008(3)
C21 0.046(3) 0.050(3) 0.041(3) -0.004(2) 0.006(2) -0.007(2)
C22 0.042(3) 0.047(3) 0.040(3) -0.003(2) 0.007(2) -0.005(2)
C23 0.051(3) 0.053(3) 0.046(3) -0.006(2) 0.008(3) -0.009(3)
C24 0.066(4) 0.056(3) 0.046(3) -0.002(3) 0.015(3) -0.010(3)
C25 0.049(3) 0.053(3) 0.054(3) -0.010(3) 0.008(3) 0.001(3)
C26 0.055(3) 0.063(3) 0.045(3) -0.007(3) 0.014(3) -0.006(3)
Cl1 0.0737(11) 0.0636(9) 0.0719(10) 0.0010(8) 0.0237(9) -0.0025(8)
Cl2 0.0674(10) 0.0668(10) 0.0845(12) 0.0122(8) 0.0316(9) 0.0010(8)
N1 0.087(4) 0.090(4) 0.071(4) 0.007(3) -0.009(3) 0.009(3)
N2 0.061(3) 0.064(3) 0.050(3) 0.009(2) 0.007(2) 0.001(2)
N3 0.048(3) 0.061(3) 0.049(3) 0.005(2) 0.008(2) -0.005(2)
N4 0.143(7) 0.116(5) 0.104(6) 0.040(4) 0.065(5) 0.002(5)
N5 0.067(3) 0.049(3) 0.068(3) 0.006(2) 0.021(3) -0.009(2)
N6 0.063(3) 0.055(3) 0.050(3) 0.009(2) 0.011(2) -0.002(2)
O1 0.075(4) 0.273(8) 0.097(4) 0.010(4) 0.015(3) -0.038(4)
O2 0.197(7) 0.151(6) 0.257(9) -0.079(6) 0.043(6) 0.081(5)
O3 0.324(11) 0.107(4) 0.162(6) 0.055(5) 0.044(7) 0.011(6)
O4 0.104(4) 0.241(8) 0.118(4) -0.063(5) 0.025(4) -0.086(5)
O5 0.102(4) 0.096(3) 0.132(4) 0.045(3) 0.062(3) 0.019(3)
O6 0.178(6) 0.066(3) 0.149(5) 0.010(3) 0.073(4) -0.018(3)
O7 0.108(4) 0.176(6) 0.220(7) 0.099(5) 0.094(5) 0.060(4)
O8 0.160(6) 0.249(8) 0.093(4) -0.041(5) 0.028(4) -0.083(6)
O9 0.086(3) 0.088(3) 0.068(3) 0.008(2) 0.039(2) 0.014(2)
O10 0.080(3) 0.056(2) 0.075(3) 0.006(2) 0.016(2) 0.004(2)
O11 0.101(3) 0.074(3) 0.061(2) 0.011(2) 0.041(2) 0.004(2)
O12 0.070(3) 0.059(2) 0.066(3) 0.0072(19) 0.014(2) 0.011(2)

loop_
_atom_type_symbol
_atom_type_description
_atom_type_scat_dispersion_real
_atom_type_scat_dispersion_imag
_atom_type_scat_source
C C 0.0033 0.0016 'International Tables Vol C Tables 4.2.6.8 and 6.1.1.4'
H H 0.0000 0.0000 'International Tables Vol C Tables 4.2.6.8 and 6.1.1.4'
N N 0.0061 0.0033 'International Tables Vol C Tables 4.2.6.8 and 6.1.1.4'
O O 0.0106 0.0060 'International Tables Vol C Tables 4.2.6.8 and 6.1.1.4'
Cl Cl 0.1484 0.1585 'International Tables Vol C Tables 4.2.6.8 and 6.1.1.4'

loop_
_geom_angle_atom_site_label_1
_geom_angle_atom_site_label_2
_geom_angle_atom_site_label_3
_geom_angle
_geom_angle_site_symmetry_1
_geom_angle_site_symmetry_3
N1 C1 N2 109.1(6) . .
C3 C2 N1 107.8(6) . .
C2 C3 N2 108.2(6) . .
N2 C4 C5 111.3(5) . .
C4 C5 C6 112.5(5) . .
N3 C6 C5 112.0(4) . .
O10 C7 N3 120.2(5) . .
O10 C7 C8 122.0(5) . .
N3 C7 C8 117.8(5) . .
C9 C8 C12 120.1(5) . .
C9 C8 C7 120.5(5) . .
C12 C8 C7 119.4(4) . .
C8 C9 C10 119.7(5) . .
C11 C10 C9 121.5(5) . .
C10 C11 C12 120.8(5) . 3_757
C10 C11 C13 120.0(5) . 3_757
C12 C11 C13 119.2(4) 3_757 3_757
C8 C12 C11 122.0(4) . 3_757
C8 C12 C12 119.5(5) . 3_757
C11 C12 C12 118.5(5) 3_757 3_757
O9 C13 N3 120.2(5) . .
O9 C13 C11 123.0(5) . 3_757
N3 C13 C11 116.9(5) . 3_757
N5 C14 N4 107.5(7) . .
C16 C15 N4 108.3(7) . .
C15 C16 N5 107.4(7) . .
N5 C17 C18 113.3(5) . .
C19 C18 C17 112.7(5) . .
N6 C19 C18 112.4(4) . .
O12 C20 N6 120.5(5) . .
O12 C20 C21 122.5(5) . .
N6 C20 C21 117.0(5) . .
C25 C21 C22 119.6(4) . .
C25 C21 C20 120.4(5) . .
C22 C21 C20 120.0(4) . .
C23 C22 C22 119.7(5) . 3_657
C23 C22 C21 120.9(4) . .
C22 C22 C21 119.4(5) 3_657 .
C26 C23 C22 119.7(5) . .
C26 C23 C24 120.2(5) . .
C22 C23 C24 120.1(5) . .
O11 C24 N6 121.1(5) . .
O11 C24 C23 122.1(5) . .
N6 C24 C23 116.8(4) . .
C21 C25 C26 121.1(5) . 3_657
C23 C26 C25 120.5(5) . 3_657
O2 Cl1 O3 108.1(5) . .
O2 Cl1 O4 113.5(5) . .
O3 Cl1 O4 112.5(5) . .
O2 Cl1 O1 104.9(5) . .
O3 Cl1 O1 109.7(5) . .
O4 Cl1 O1 107.9(3) . .
O7 Cl2 O8 108.9(5) . .
O7 Cl2 O6 110.5(4) . .
O8 Cl2 O6 107.0(4) . .
O7 Cl2 O5 111.5(3) . .
O8 Cl2 O5 110.4(4) . .
O6 Cl2 O5 108.4(3) . .
C1 N1 C2 108.1(6) . .
C1 N2 C3 106.7(5) . .
C1 N2 C4 127.3(5) . .
C3 N2 C4 126.0(5) . .
C7 N3 C13 124.7(4) . .
C7 N3 C6 117.0(4) . .
C13 N3 C6 118.2(4) . .
C14 N4 C15 108.7(6) . .
C14 N5 C16 108.0(6) . .
C14 N5 C17 125.5(6) . .
C16 N5 C17 126.4(5) . .
C24 N6 C20 125.2(4) . .
C24 N6 C19 117.5(4) . .
C20 N6 C19 117.3(4) . .

loop_
_geom_bond_atom_site_label_1
_geom_bond_atom_site_label_2
_geom_bond_distance
_geom_bond_site_symmetry_2
C1 N1 1.315(7) .
C1 N2 1.324(7) .
C2 C3 1.323(9) .
C2 N1 1.328(8) .
C3 N2 1.344(8) .
C4 N2 1.468(7) .
C4 C5 1.497(7) .
C5 C6 1.510(7) .
C6 N3 1.482(6) .
C7 O10 1.218(6) .
C7 N3 1.386(6) .
C7 C8 1.481(7) .
C8 C9 1.384(7) .
C8 C12 1.405(7) .
C9 C10 1.396(7) .
C10 C11 1.353(7) .
C11 C12 1.406(6) 3_757
C11 C13 1.493(7) 3_757
C12 C11 1.406(6) 3_757
C12 C12 1.425(9) 3_757
C13 O9 1.212(6) .
C13 N3 1.408(7) .
C13 C11 1.493(7) 3_757
C14 N5 1.321(8) .
C14 N4 1.327(9) .
C15 C16 1.313(9) .
C15 N4 1.327(9) .
C16 N5 1.355(7) .
C17 N5 1.476(7) .
C17 C18 1.524(8) .
C18 C19 1.502(7) .
C19 N6 1.476(6) .
C20 O12 1.217(6) .
C20 N6 1.396(6) .
C20 C21 1.478(7) .
C21 C25 1.370(7) .
C21 C22 1.418(6) .
C22 C23 1.402(6) .
C22 C22 1.417(9) 3_657
C23 C26 1.385(7) .
C23 C24 1.488(7) .
C24 O11 1.215(6) .
C24 N6 1.395(7) .
C25 C26 1.398(7) 3_657
C26 C25 1.398(7) 3_657
Cl1 O2 1.343(6) .
Cl1 O3 1.353(6) .
Cl1 O4 1.401(5) .
Cl1 O1 1.405(5) .
Cl2 O7 1.384(5) .
Cl2 O8 1.390(6) .
Cl2 O6 1.403(5) .
Cl2 O5 1.422(4) .
